data_1572187
loop_
_publ_author_name
'Delano, 4th, Francis'
'Benner, Florian'
'Jang, Seoyun'
'Greer, Samuel M.'
'Demir, Selvan'

_publ_section_title
;
 Construction of intermolecular &#x3c3;-hole interactions in rare earth
 metallocene complexes using a 2,3,4,5-tetraiodopyrrolyl anion.
;
_journal_issue 33
_journal_name_full 'Chemical science'
_journal_page_first 13389
_journal_page_last 13404
_journal_paper_doi 10.1039/d4sc03786c
_journal_volume 15
_journal_year 2024
_chemical_formula_moiety 'C24 H30 Dy I4 N, C H2 Cl2'
_chemical_formula_sum 'C25 H32 Cl2 Dy I4 N'
_chemical_formula_weight 1087.51
_space_group_crystal_system monoclinic
_space_group_IT_number 14
_space_group_name_Hall '-P 2ybc'
_space_group_name_H-M_alt 'P 1 21/c 1'
_atom_sites_solution_hydrogens geom
_atom_sites_solution_primary dual
_audit_creation_date 2023-07-10
_audit_creation_method
;
Olex2 1.5
(compiled 2023.03.06 svn.rbb2c1857 for OlexSys, GUI svn.r6748)
;
_audit_update_record
;
2024-04-22 deposited with the CCDC.	2024-07-25 downloaded from the CCDC.
;
_cell_angle_alpha 90
_cell_angle_beta 101.5874(18)
_cell_angle_gamma 90
_cell_formula_units_Z 4
_cell_length_a 10.33800(19)
_cell_length_b 14.2897(3)
_cell_length_c 21.2600(4)
_cell_measurement_reflns_used 21096
_cell_measurement_temperature 140.15(10)
_cell_measurement_theta_max 31.6420
_cell_measurement_theta_min 2.8720
_cell_volume 3076.67(11)
_computing_cell_refinement 'CrysAlisPro 1.171.42.93a (Rigaku OD, 2023)'
_computing_data_collection 'CrysAlisPro 1.171.42.93a (Rigaku OD, 2023)'
_computing_data_reduction 'CrysAlisPro 1.171.42.93a (Rigaku OD, 2023)'
_computing_molecular_graphics 'Olex2 1.5 (Dolomanov et al., 2009)'
_computing_publication_material 'Olex2 1.5 (Dolomanov et al., 2009)'
_computing_structure_refinement 'SHELXL 2018/3 (Sheldrick, 2015)'
_computing_structure_solution 'SHELXT  (Sheldrick, 2015)'
_diffrn_ambient_temperature 140.15(10)
_diffrn_detector 'Hybrid Pixel Array Detector'
_diffrn_detector_area_resol_mean 10.0000
_diffrn_detector_type HyPix
_diffrn_measured_fraction_theta_full 0.999
_diffrn_measured_fraction_theta_max 0.842
_diffrn_measurement_details
;
List of Runs (angles in degrees, time in seconds):

  # Type    Start    End  Width  t~exp~   \w     \q     \k     \f   Frames
#--------------------------------------------------------------------------
  1  \w      4.00  29.00   0.50    1.50    --    6.58 -78.00 129.00   50
  2  \w    -39.00 -12.00   0.50    1.50    --   -7.98 -78.00 129.00   54
  3  \w    -28.00  19.00   0.50    1.50    --   -7.98  78.00-104.00   94
  4  \w      0.00  35.00   0.50    1.50    --    6.58 -99.00 120.00   70
  5  \w      6.00  39.00   0.50    1.50    --    6.58 -99.00-120.00   66
  6  \w    -11.00  15.00   0.50    1.50    --    6.58 -77.00  60.00   52
  7  \w      2.00  38.00   0.50    1.50    --    6.58  57.00 -90.00   72
  8  \w    -31.00   7.00   0.50    1.50    --   -7.98 -57.00  30.00   76
  9  \w    -23.00  15.00   0.50    1.50    --   -7.98  77.00 -60.00   76
 10  \w    -28.00   7.00   0.50    1.50    --   -7.98 -57.00  60.00   70
 11  \w    -15.00  15.00   0.50    1.50    --   -7.98 -77.00 -30.00   60
;
_diffrn_measurement_device 'four-circle diffractometer'
_diffrn_measurement_device_type 'XtaLAB Synergy, Dualflex, HyPix'
_diffrn_measurement_method '\w scans'
_diffrn_orient_matrix_type 'CrysAlisPro convention (1999,Acta A55,543-557)'
_diffrn_orient_matrix_UB_11 -0.0373373000
_diffrn_orient_matrix_UB_12 0.0410014000
_diffrn_orient_matrix_UB_13 -0.0097504000
_diffrn_orient_matrix_UB_21 -0.0045017000
_diffrn_orient_matrix_UB_22 0.0087327000
_diffrn_orient_matrix_UB_23 0.0323428000
_diffrn_orient_matrix_UB_31 0.0590570000
_diffrn_orient_matrix_UB_32 0.0265824000
_diffrn_orient_matrix_UB_33 0.0044165000
_diffrn_radiation_monochromator mirror
_diffrn_radiation_probe x-ray
_diffrn_radiation_type 'Mo K\a'
_diffrn_radiation_wavelength 0.71073
_diffrn_reflns_av_R_equivalents 0.0511
_diffrn_reflns_av_unetI/netI 0.0421
_diffrn_reflns_Laue_measured_fraction_full 0.999
_diffrn_reflns_Laue_measured_fraction_max 0.842
_diffrn_reflns_limit_h_max 13
_diffrn_reflns_limit_h_min -14
_diffrn_reflns_limit_k_max 21
_diffrn_reflns_limit_k_min -19
_diffrn_reflns_limit_l_max 28
_diffrn_reflns_limit_l_min -31
_diffrn_reflns_number 37940
_diffrn_reflns_point_group_measured_fraction_full 0.999
_diffrn_reflns_point_group_measured_fraction_max 0.842
_diffrn_reflns_theta_full 25.242
_diffrn_reflns_theta_max 31.680
_diffrn_reflns_theta_min 2.465
_diffrn_source 'micro-focus sealed X-ray tube'
_diffrn_source_type 'PhotonJet (Mo) X-ray Source'
_exptl_absorpt_coefficient_mu 6.631
_exptl_absorpt_correction_T_max 1.000
_exptl_absorpt_correction_T_min 0.222
_exptl_absorpt_correction_type gaussian
_exptl_absorpt_process_details
;
CrysAlisPro 1.171.42.93a (Rigaku Oxford Diffraction, 2023)
Numerical absorption correction based on gaussian integration over
a multifaceted crystal model
Empirical absorption correction using spherical harmonics,
implemented in SCALE3 ABSPACK scaling algorithm.
;
_exptl_crystal_colour green
_exptl_crystal_colour_primary green
_exptl_crystal_density_diffrn 2.348
_exptl_crystal_description plate
_exptl_crystal_F_000 2004
_exptl_crystal_size_max 0.353
_exptl_crystal_size_mid 0.275
_exptl_crystal_size_min 0.111
_refine_diff_density_max 1.163
_refine_diff_density_min -1.284
_refine_diff_density_rms 0.179
_refine_ls_extinction_method none
_refine_ls_goodness_of_fit_ref 1.028
_refine_ls_hydrogen_treatment constr
_refine_ls_matrix_type full
_refine_ls_number_parameters 317
_refine_ls_number_reflns 8758
_refine_ls_number_restraints 6
_refine_ls_restrained_S_all 1.028
_refine_ls_R_factor_all 0.0396
_refine_ls_R_factor_gt 0.0297
_refine_ls_shift/su_max 0.003
_refine_ls_shift/su_mean 0.000
_refine_ls_structure_factor_coef Fsqd
_refine_ls_weighting_details 'w=1/[\s^2^(Fo^2^)+(0.0307P)^2^+2.3019P] where P=(Fo^2^+2Fc^2^)/3'
_refine_ls_weighting_scheme calc
_refine_ls_wR_factor_gt 0.0664
_refine_ls_wR_factor_ref 0.0708
_reflns_Friedel_coverage 0.000
_reflns_number_gt 7303
_reflns_number_total 8758
_reflns_threshold_expression 'I > 2\s(I)'
_cod_data_source_file d4sc03786c2.cif
_cod_data_source_block Cpstar2DyTIP140K
_cod_depositor_comments 'Adding full bibliography for 1572175--1572199.cif.'
_cod_original_cell_volume 3076.66(10)
_cod_database_code 1572187
_shelx_shelxl_version_number 2018/3
_chemical_oxdiff_formula C25H32Cl2DyI4N
_shelx_space_group_comment
;
The symmetry employed for this shelxl refinement is uniquely defined
by the following loop, which should always be used as a source of
symmetry information in preference to the above space-group names.
They are only intended as comments.
;
_shelx_estimated_absorpt_t_max 0.526
_shelx_estimated_absorpt_t_min 0.203
_olex2_refinement_description
;
1. Fixed Uiso
 At 1.2 times of:
  All C(H,H,H,H) groups
 At 1.5 times of:
  All C(H,H,H) groups
2. Uiso/Uaniso restraints and constraints
Cl1B \\sim Cl1A: within 2A with sigma of 0.04 and sigma for terminal atoms of
0.08 within 2A
3. Others
 Fixed Sof: Cl1A(0.5) H26C(0.5) H26D(0.5) H26A(0.5) H26B(0.5) Cl1B(0.5)
4.a Secondary CH2 refined with riding coordinates:
 C26(H26C,H26D), C26(H26A,H26B)
4.b Idealised Me refined as rotating group:
 C21(H21A,H21B,H21C), C25(H25A,H25B,H25C), C15(H15A,H15B,H15C), C12(H12A,H12B,
 H12C), C11(H11A,H11B,H11C), C14(H14A,H14B,H14C), C22(H22A,H22B,H22C), C23(H23A,
 H23B,H23C), C13(H13A,H13B,H13C), C24(H24A,H24B,H24C)
;
_olex2_submission_special_instructions 'No special instructions were received'
_oxdiff_exptl_absorpt_empirical_details
;
Empirical correction (ABSPACK) includes:
- Absorption correction using spherical harmonics
- Frame scaling
- Detector area scaling
;
_oxdiff_exptl_absorpt_empirical_full_max 2.504
_oxdiff_exptl_absorpt_empirical_full_min 0.682

loop_
_space_group_symop_operation_xyz
'x, y, z'
'-x, y+1/2, -z+1/2'
'-x, -y, -z'
'x, -y-1/2, z-1/2'

loop_
_atom_site_label
_atom_site_type_symbol
_atom_site_fract_x
_atom_site_fract_y
_atom_site_fract_z
_atom_site_U_iso_or_equiv
_atom_site_adp_type
_atom_site_occupancy
_atom_site_site_symmetry_order
_atom_site_calc_flag
_atom_site_refinement_flags_posn
_atom_site_refinement_flags_adp
_atom_site_refinement_flags_occupancy
_atom_site_disorder_assembly
_atom_site_disorder_group
Dy1 Dy 0.80514(2) 0.71359(2) 0.33961(2) 0.01556(5) Uani 1 1 d . . . . .
I1 I 0.52569(2) 0.61311(2) 0.28270(2) 0.02166(6) Uani 1 1 d . . . . .
I4 I 0.81980(2) 0.93970(2) 0.20110(2) 0.02500(6) Uani 1 1 d . . . . .
I3 I 0.48201(2) 0.93492(2) 0.08139(2) 0.02532(6) Uani 1 1 d . . . . .
I2 I 0.29149(3) 0.71820(2) 0.13130(2) 0.03407(7) Uani 1 1 d . . . . .
Cl2 Cl 0.61003(12) 0.62911(8) 0.07970(6) 0.0422(3) Uani 1 1 d . . . . .
Cl1A Cl 0.6869(10) 0.4453(6) 0.0384(4) 0.091(3) Uani 0.5 1 d . U P A 1
N1 N 0.6768(3) 0.77290(19) 0.24233(14) 0.0182(6) Uani 1 1 d . . . . .
C5 C 0.6683(3) 0.8442(2) 0.19874(17) 0.0185(7) Uani 1 1 d . . . . .
C2 C 0.5599(3) 0.7267(2) 0.22640(18) 0.0190(7) Uani 1 1 d . . . . .
C10 C 0.9583(3) 0.6480(2) 0.26330(17) 0.0199(7) Uani 1 1 d . . . . .
C6 C 0.8874(3) 0.5692(2) 0.27924(18) 0.0199(7) Uani 1 1 d . . . . .
C8 C 1.0298(4) 0.6187(3) 0.3707(2) 0.0255(8) Uani 1 1 d . . . . .
C21 C 0.5189(4) 0.7400(3) 0.4239(2) 0.0293(8) Uani 1 1 d . . . . .
H21A H 0.456254 0.759409 0.385115 0.044 Uiso 1 1 calc R U . . .
H21B H 0.492491 0.767004 0.461745 0.044 Uiso 1 1 calc R U . . .
H21C H 0.519268 0.671593 0.427065 0.044 Uiso 1 1 calc R U . . .
C20 C 0.6861(4) 0.8540(2) 0.38644(18) 0.0230(7) Uani 1 1 d . . . . .
C19 C 0.8231(4) 0.8703(2) 0.40516(18) 0.0231(7) Uani 1 1 d . . . . .
C4 C 0.5476(3) 0.8427(2) 0.15620(17) 0.0197(7) Uani 1 1 d . . . . .
C9 C 1.0448(3) 0.6790(3) 0.31956(19) 0.0232(7) Uani 1 1 d . . . . .
C3 C 0.4760(3) 0.7662(2) 0.17421(18) 0.0208(7) Uani 1 1 d . . . . .
C16 C 0.6554(3) 0.7739(2) 0.42024(18) 0.0192(7) Uani 1 1 d . . . . .
C25 C 0.5869(4) 0.9159(3) 0.3438(2) 0.0331(9) Uani 1 1 d . . . . .
H25A H 0.630695 0.950057 0.313971 0.050 Uiso 1 1 calc R U . . .
H25B H 0.549633 0.960523 0.370284 0.050 Uiso 1 1 calc R U . . .
H25C H 0.515915 0.877155 0.319364 0.050 Uiso 1 1 calc R U . . .
C15 C 0.9524(5) 0.6837(3) 0.1965(2) 0.0345(9) Uani 1 1 d . . . . .
H15A H 0.860014 0.691501 0.174911 0.052 Uiso 1 1 calc R U . . .
H15B H 0.995564 0.638786 0.172609 0.052 Uiso 1 1 calc R U . . .
H15C H 0.997924 0.744090 0.198438 0.052 Uiso 1 1 calc R U . . .
C12 C 0.8881(5) 0.4714(3) 0.3824(3) 0.0402(11) Uani 1 1 d . . . . .
H12A H 0.882274 0.492170 0.425691 0.060 Uiso 1 1 calc R U . . .
H12B H 0.953052 0.420882 0.385344 0.060 Uiso 1 1 calc R U . . .
H12C H 0.801563 0.448679 0.360071 0.060 Uiso 1 1 calc R U . . .
C11 C 0.8001(4) 0.5077(3) 0.2309(2) 0.0352(10) Uani 1 1 d . . . . .
H11A H 0.754359 0.462490 0.253330 0.053 Uiso 1 1 calc R U . . .
H11B H 0.854168 0.474241 0.205257 0.053 Uiso 1 1 calc R U . . .
H11C H 0.734911 0.546508 0.202530 0.053 Uiso 1 1 calc R U . . .
C14 C 1.1465(4) 0.7546(3) 0.3222(3) 0.0418(11) Uani 1 1 d . . . . .
H14A H 1.109898 0.805724 0.293409 0.063 Uiso 1 1 calc R U . . .
H14B H 1.224684 0.729005 0.308797 0.063 Uiso 1 1 calc R U . . .
H14C H 1.171467 0.778306 0.366254 0.063 Uiso 1 1 calc R U . . .
C17 C 0.7744(4) 0.7404(2) 0.45953(17) 0.0199(7) Uani 1 1 d . . . . .
C18 C 0.8777(4) 0.8012(2) 0.45083(17) 0.0208(7) Uani 1 1 d . . . . .
C22 C 0.7854(4) 0.6617(3) 0.5070(2) 0.0302(9) Uani 1 1 d . . . . .
H22A H 0.730743 0.609141 0.487612 0.045 Uiso 1 1 calc R U . . .
H22B H 0.754985 0.683060 0.545337 0.045 Uiso 1 1 calc R U . . .
H22C H 0.877713 0.641608 0.518956 0.045 Uiso 1 1 calc R U . . .
C7 C 0.9298(4) 0.5519(2) 0.3459(2) 0.0251(8) Uani 1 1 d . . . . .
C23 C 1.0135(4) 0.8056(3) 0.4927(2) 0.0324(9) Uani 1 1 d . . . . .
H23A H 1.033557 0.745851 0.515239 0.049 Uiso 1 1 calc R U . . .
H23B H 1.016599 0.856075 0.524179 0.049 Uiso 1 1 calc R U . . .
H23C H 1.078745 0.817645 0.466041 0.049 Uiso 1 1 calc R U . . .
C13 C 1.1209(5) 0.6114(4) 0.4353(2) 0.0454(12) Uani 1 1 d . . . . .
H13A H 1.169839 0.670110 0.444941 0.068 Uiso 1 1 calc R U . . .
H13B H 1.183089 0.559821 0.434779 0.068 Uiso 1 1 calc R U . . .
H13C H 1.068958 0.599516 0.468338 0.068 Uiso 1 1 calc R U . . .
C24 C 0.8990(5) 0.9549(3) 0.3884(2) 0.0353(10) Uani 1 1 d . . . . .
H24A H 0.978249 0.933821 0.373814 0.053 Uiso 1 1 calc R U . . .
H24B H 0.924634 0.994567 0.426430 0.053 Uiso 1 1 calc R U . . .
H24C H 0.842800 0.990690 0.354096 0.053 Uiso 1 1 calc R U . . .
C26 C 0.7040(9) 0.5593(4) 0.0390(4) 0.087(3) Uani 1 1 d . . . . .
H26C H 0.686337 0.580412 -0.006252 0.105 Uiso 0.5 1 calc R U P A 1
H26D H 0.798002 0.573128 0.057020 0.105 Uiso 0.5 1 calc R U P A 1
H26A H 0.671998 0.567877 -0.007723 0.105 Uiso 0.5 1 calc R U P A -1
H26B H 0.796834 0.580936 0.049608 0.105 Uiso 0.5 1 calc R U P A -1
Cl1B Cl 0.6996(8) 0.4428(5) 0.0566(3) 0.0463(14) Uani 0.5 1 d . U P A -1

loop_
_atom_site_aniso_label
_atom_site_aniso_U_11
_atom_site_aniso_U_22
_atom_site_aniso_U_33
_atom_site_aniso_U_23
_atom_site_aniso_U_13
_atom_site_aniso_U_12
Dy1 0.01532(8) 0.01504(8) 0.01524(8) -0.00050(5) 0.00049(6) 0.00222(5)
I1 0.02242(12) 0.01915(11) 0.02291(12) 0.00105(8) 0.00339(9) -0.00564(8)
I4 0.02206(12) 0.02290(12) 0.02957(14) 0.00357(9) 0.00402(10) -0.00577(8)
I3 0.02855(13) 0.02625(12) 0.02020(12) 0.00574(9) 0.00258(9) 0.00850(9)
I2 0.01882(13) 0.03216(14) 0.04475(17) 0.00100(11) -0.00907(11) -0.00399(9)
Cl2 0.0479(7) 0.0453(6) 0.0333(6) 0.0037(5) 0.0080(5) 0.0158(5)
Cl1A 0.056(3) 0.040(3) 0.169(8) -0.026(4) 0.000(5) 0.000(2)
N1 0.0155(14) 0.0192(14) 0.0187(15) 0.0007(11) 0.0008(11) -0.0023(10)
C5 0.0194(17) 0.0167(15) 0.0188(17) 0.0006(13) 0.0025(13) -0.0013(12)
C2 0.0168(17) 0.0185(16) 0.0220(18) -0.0007(13) 0.0048(13) -0.0029(12)
C10 0.0204(17) 0.0179(16) 0.0220(18) 0.0000(13) 0.0054(14) 0.0031(12)
C6 0.0196(17) 0.0142(15) 0.0252(19) -0.0049(13) 0.0033(14) 0.0009(12)
C8 0.0201(18) 0.0243(18) 0.030(2) -0.0052(15) -0.0005(15) 0.0111(14)
C21 0.0196(19) 0.038(2) 0.030(2) -0.0078(17) 0.0059(16) -0.0014(15)
C20 0.030(2) 0.0194(17) 0.0196(18) -0.0014(14) 0.0048(15) 0.0075(14)
C19 0.0282(19) 0.0197(17) 0.0224(19) -0.0017(14) 0.0074(15) 0.0018(14)
C4 0.0195(17) 0.0182(16) 0.0207(17) 0.0042(13) 0.0023(13) 0.0029(12)
C9 0.0130(16) 0.0240(18) 0.032(2) -0.0082(15) 0.0039(14) 0.0010(13)
C3 0.0184(17) 0.0216(16) 0.0213(18) -0.0004(14) 0.0015(13) -0.0009(13)
C16 0.0187(17) 0.0183(16) 0.0202(17) -0.0028(13) 0.0031(13) 0.0034(12)
C25 0.038(2) 0.034(2) 0.026(2) 0.0005(17) 0.0029(17) 0.0194(17)
C15 0.040(2) 0.038(2) 0.028(2) 0.0048(18) 0.0140(18) 0.0106(18)
C12 0.046(3) 0.029(2) 0.050(3) 0.019(2) 0.020(2) 0.0140(19)
C11 0.026(2) 0.033(2) 0.045(3) -0.0184(19) 0.0023(18) -0.0006(16)
C14 0.027(2) 0.035(2) 0.064(3) -0.013(2) 0.012(2) -0.0087(17)
C17 0.0224(18) 0.0212(17) 0.0159(16) -0.0008(13) 0.0034(13) 0.0005(13)
C18 0.0221(18) 0.0226(17) 0.0163(17) -0.0046(13) 0.0007(13) -0.0007(13)
C22 0.037(2) 0.0268(19) 0.027(2) 0.0090(16) 0.0068(17) 0.0046(16)
C7 0.026(2) 0.0189(17) 0.031(2) 0.0072(15) 0.0087(16) 0.0108(14)
C23 0.023(2) 0.041(2) 0.030(2) -0.0103(18) -0.0030(16) -0.0012(16)
C13 0.044(3) 0.054(3) 0.031(2) -0.009(2) -0.010(2) 0.027(2)
C24 0.047(3) 0.0237(19) 0.038(3) -0.0067(17) 0.014(2) -0.0097(17)
C26 0.163(8) 0.043(3) 0.088(5) 0.017(3) 0.101(6) 0.018(4)
Cl1B 0.064(4) 0.036(2) 0.0433(16) 0.0111(15) 0.0219(19) 0.0136(19)

loop_
_atom_type_symbol
_atom_type_description
_atom_type_scat_dispersion_real
_atom_type_scat_dispersion_imag
_atom_type_scat_source
C C 0.0033 0.0016 'International Tables Vol C Tables 4.2.6.8 and 6.1.1.4'
H H 0.0000 0.0000 'International Tables Vol C Tables 4.2.6.8 and 6.1.1.4'
Cl Cl 0.1484 0.1585 'International Tables Vol C Tables 4.2.6.8 and 6.1.1.4'
Dy Dy -0.1892 4.4098 'International Tables Vol C Tables 4.2.6.8 and 6.1.1.4'
I I -0.4742 1.8119 'International Tables Vol C Tables 4.2.6.8 and 6.1.1.4'
N N 0.0061 0.0033 'International Tables Vol C Tables 4.2.6.8 and 6.1.1.4'

loop_
_exptl_crystal_face_index_h
_exptl_crystal_face_index_k
_exptl_crystal_face_index_l
_exptl_crystal_face_perp_dist
1 -1 0 0.1241
1 1 0 0.1231
-1 1 0 0.1293
-1 -1 0 0.1498
0 0 1 0.0585
0 0 -1 0.0528
1 1 -2 0.0993
-1 -1 2 0.1399
-1 -1 -1 0.1333
0 1 -2 0.0924
-2 -1 -1 0.1448
0 1 2 0.0988
1 0 2 0.1081
1 0 -2 0.1036
6 7 22 0.0941

loop_
_geom_angle_atom_site_label_1
_geom_angle_atom_site_label_2
_geom_angle_atom_site_label_3
_geom_angle
_geom_angle_site_symmetry_1
_geom_angle_site_symmetry_3
_geom_angle_publ_flag
N1 Dy1 I1 62.12(7) . . ?
N1 Dy1 C10 83.77(10) . . ?
N1 Dy1 C6 91.91(11) . . ?
N1 Dy1 C8 134.92(11) . . ?
N1 Dy1 C20 80.60(11) . . ?
N1 Dy1 C19 97.20(11) . . ?
N1 Dy1 C9 107.69(11) . . ?
N1 Dy1 C16 98.56(10) . . ?
N1 Dy1 C17 128.99(11) . . ?
N1 Dy1 C18 128.09(10) . . ?
N1 Dy1 C7 122.55(11) . . ?
C10 Dy1 I1 102.24(8) . . ?
C10 Dy1 C6 31.02(11) . . ?
C10 Dy1 C8 51.18(12) . . ?
C10 Dy1 C16 177.48(11) . . ?
C10 Dy1 C17 146.86(11) . . ?
C6 Dy1 I1 79.82(8) . . ?
C6 Dy1 C16 147.43(11) . . ?
C6 Dy1 C17 133.33(11) . . ?
C8 Dy1 I1 122.48(8) . . ?
C8 Dy1 C6 51.35(11) . . ?
C8 Dy1 C16 126.52(12) . . ?
C8 Dy1 C17 95.83(12) . . ?
C20 Dy1 I1 91.69(9) . . ?
C20 Dy1 C10 151.13(11) . . ?
C20 Dy1 C6 170.67(11) . . ?
C20 Dy1 C8 137.88(12) . . ?
C20 Dy1 C16 30.96(11) . . ?
C20 Dy1 C17 51.46(11) . . ?
C19 Dy1 I1 122.69(8) . . ?
C19 Dy1 C10 129.67(11) . . ?
C19 Dy1 C6 157.41(11) . . ?
C19 Dy1 C8 109.77(12) . . ?
C19 Dy1 C20 31.04(12) . . ?
C19 Dy1 C9 106.04(11) . . ?
C19 Dy1 C16 51.15(11) . . ?
C19 Dy1 C17 51.49(11) . . ?
C19 Dy1 C18 31.25(11) . . ?
C19 Dy1 C7 137.68(13) . . ?
C9 Dy1 I1 130.70(8) . . ?
C9 Dy1 C10 30.94(11) . . ?
C9 Dy1 C6 51.39(11) . . ?
C9 Dy1 C8 31.10(13) . . ?
C9 Dy1 C20 136.30(12) . . ?
C9 Dy1 C16 147.78(11) . . ?
C9 Dy1 C17 118.53(12) . . ?
C9 Dy1 C18 97.22(11) . . ?
C16 Dy1 I1 78.13(8) . . ?
C17 Dy1 I1 98.80(8) . . ?
C17 Dy1 C16 30.98(11) . . ?
C18 Dy1 I1 127.98(8) . . ?
C18 Dy1 C10 128.02(11) . . ?
C18 Dy1 C6 137.52(11) . . ?
C18 Dy1 C8 86.68(12) . . ?
C18 Dy1 C20 51.41(12) . . ?
C18 Dy1 C16 51.06(11) . . ?
C18 Dy1 C17 30.97(11) . . ?
C7 Dy1 I1 91.18(9) . . ?
C7 Dy1 C10 51.38(11) . . ?
C7 Dy1 C6 31.07(12) . . ?
C7 Dy1 C8 31.31(12) . . ?
C7 Dy1 C20 154.68(12) . . ?
C7 Dy1 C9 51.67(12) . . ?
C7 Dy1 C16 126.20(11) . . ?
C7 Dy1 C17 103.25(12) . . ?
C7 Dy1 C18 108.75(12) . . ?
C2 I1 Dy1 68.18(10) . . ?
C5 N1 Dy1 143.4(2) . . ?
C2 N1 Dy1 110.9(2) . . ?
C2 N1 C5 105.1(3) . . ?
N1 C5 I4 121.9(2) . . ?
N1 C5 C4 110.9(3) . . ?
C4 C5 I4 127.1(3) . . ?
N1 C2 I1 118.6(3) . . ?
N1 C2 C3 112.6(3) . . ?
C3 C2 I1 128.7(3) . . ?
C6 C10 Dy1 74.6(2) . . ?
C6 C10 C15 124.8(4) . . ?
C9 C10 Dy1 74.1(2) . . ?
C9 C10 C6 108.4(3) . . ?
C9 C10 C15 126.4(4) . . ?
C15 C10 Dy1 122.9(2) . . ?
C10 C6 Dy1 74.37(19) . . ?
C10 C6 C11 124.5(4) . . ?
C11 C6 Dy1 125.2(2) . . ?
C7 C6 Dy1 73.63(19) . . ?
C7 C6 C10 107.8(3) . . ?
C7 C6 C11 127.0(3) . . ?
C9 C8 Dy1 74.0(2) . . ?
C9 C8 C7 107.7(3) . . ?
C9 C8 C13 126.6(4) . . ?
C7 C8 Dy1 73.6(2) . . ?
C7 C8 C13 124.4(4) . . ?
C13 C8 Dy1 128.2(3) . . ?
H21A C21 H21B 109.5 . . ?
H21A C21 H21C 109.5 . . ?
H21B C21 H21C 109.5 . . ?
C16 C21 H21A 109.5 . . ?
C16 C21 H21B 109.5 . . ?
C16 C21 H21C 109.5 . . ?
C19 C20 Dy1 73.5(2) . . ?
C19 C20 C16 107.7(3) . . ?
C19 C20 C25 126.5(4) . . ?
C16 C20 Dy1 75.41(19) . . ?
C16 C20 C25 125.5(4) . . ?
C25 C20 Dy1 121.9(3) . . ?
C20 C19 Dy1 75.5(2) . . ?
C20 C19 C18 108.5(3) . . ?
C20 C19 C24 126.9(4) . . ?
C18 C19 Dy1 75.3(2) . . ?
C18 C19 C24 124.1(4) . . ?
C24 C19 Dy1 122.6(3) . . ?
C5 C4 I3 127.1(3) . . ?
C5 C4 C3 106.6(3) . . ?
C3 C4 I3 126.2(3) . . ?
C10 C9 Dy1 75.0(2) . . ?
C10 C9 C8 108.0(3) . . ?
C10 C9 C14 125.3(4) . . ?
C8 C9 Dy1 74.9(2) . . ?
C8 C9 C14 126.2(4) . . ?
C14 C9 Dy1 122.1(3) . . ?
C2 C3 I2 126.5(3) . . ?
C2 C3 C4 104.7(3) . . ?
C4 C3 I2 128.7(3) . . ?
C21 C16 Dy1 126.7(2) . . ?
C20 C16 Dy1 73.6(2) . . ?
C20 C16 C21 126.2(3) . . ?
C20 C16 C17 108.2(3) . . ?
C17 C16 Dy1 73.98(19) . . ?
C17 C16 C21 124.7(3) . . ?
C20 C25 H25A 109.5 . . ?
C20 C25 H25B 109.5 . . ?
C20 C25 H25C 109.5 . . ?
H25A C25 H25B 109.5 . . ?
H25A C25 H25C 109.5 . . ?
H25B C25 H25C 109.5 . . ?
C10 C15 H15A 109.5 . . ?
C10 C15 H15B 109.5 . . ?
C10 C15 H15C 109.5 . . ?
H15A C15 H15B 109.5 . . ?
H15A C15 H15C 109.5 . . ?
H15B C15 H15C 109.5 . . ?
H12A C12 H12B 109.5 . . ?
H12A C12 H12C 109.5 . . ?
H12B C12 H12C 109.5 . . ?
C7 C12 H12A 109.5 . . ?
C7 C12 H12B 109.5 . . ?
C7 C12 H12C 109.5 . . ?
C6 C11 H11A 109.5 . . ?
C6 C11 H11B 109.5 . . ?
C6 C11 H11C 109.5 . . ?
H11A C11 H11B 109.5 . . ?
H11A C11 H11C 109.5 . . ?
H11B C11 H11C 109.5 . . ?
C9 C14 H14A 109.5 . . ?
C9 C14 H14B 109.5 . . ?
C9 C14 H14C 109.5 . . ?
H14A C14 H14B 109.5 . . ?
H14A C14 H14C 109.5 . . ?
H14B C14 H14C 109.5 . . ?
C16 C17 Dy1 75.0(2) . . ?
C16 C17 C22 125.9(3) . . ?
C18 C17 Dy1 74.0(2) . . ?
C18 C17 C16 107.6(3) . . ?
C18 C17 C22 126.2(3) . . ?
C22 C17 Dy1 122.0(2) . . ?
C19 C18 Dy1 73.5(2) . . ?
C19 C18 C23 124.8(3) . . ?
C17 C18 Dy1 75.0(2) . . ?
C17 C18 C19 108.0(3) . . ?
C17 C18 C23 125.9(3) . . ?
C23 C18 Dy1 127.7(3) . . ?
C17 C22 H22A 109.5 . . ?
C17 C22 H22B 109.5 . . ?
C17 C22 H22C 109.5 . . ?
H22A C22 H22B 109.5 . . ?
H22A C22 H22C 109.5 . . ?
H22B C22 H22C 109.5 . . ?
C6 C7 Dy1 75.30(19) . . ?
C6 C7 C8 108.0(3) . . ?
C6 C7 C12 126.1(4) . . ?
C8 C7 Dy1 75.1(2) . . ?
C8 C7 C12 125.7(4) . . ?
C12 C7 Dy1 120.6(3) . . ?
C18 C23 H23A 109.5 . . ?
C18 C23 H23B 109.5 . . ?
C18 C23 H23C 109.5 . . ?
H23A C23 H23B 109.5 . . ?
H23A C23 H23C 109.5 . . ?
H23B C23 H23C 109.5 . . ?
C8 C13 H13A 109.5 . . ?
C8 C13 H13B 109.5 . . ?
C8 C13 H13C 109.5 . . ?
H13A C13 H13B 109.5 . . ?
H13A C13 H13C 109.5 . . ?
H13B C13 H13C 109.5 . . ?
C19 C24 H24A 109.5 . . ?
C19 C24 H24B 109.5 . . ?
C19 C24 H24C 109.5 . . ?
H24A C24 H24B 109.5 . . ?
H24A C24 H24C 109.5 . . ?
H24B C24 H24C 109.5 . . ?
Cl2 C26 H26C 107.3 . . ?
Cl2 C26 H26D 107.3 . . ?
Cl2 C26 H26A 108.7 . . ?
Cl2 C26 H26B 108.7 . . ?
Cl1A C26 Cl2 120.3(5) . . ?
Cl1A C26 H26C 107.3 . . ?
Cl1A C26 H26D 107.3 . . ?
Cl1A C26 H26A 95.8 . . ?
Cl1A C26 H26B 114.2 . . ?
Cl1A C26 Cl1B 12.9(5) . . ?
H26C C26 H26D 106.9 . . ?
H26C C26 H26A 13.4 . . ?
H26C C26 H26B 96.2 . . ?
H26D C26 H26A 117.9 . . ?
H26D C26 H26B 11.1 . . ?
H26A C26 H26B 107.6 . . ?
Cl1B C26 Cl2 114.1(4) . . ?
Cl1B C26 H26C 120.1 . . ?
Cl1B C26 H26D 100.2 . . ?
Cl1B C26 H26A 108.7 . . ?
Cl1B C26 H26B 108.7 . . ?

loop_
_geom_bond_atom_site_label_1
_geom_bond_atom_site_label_2
_geom_bond_distance
_geom_bond_site_symmetry_2
_geom_bond_publ_flag
Dy1 I1 3.2354(3) . ?
Dy1 N1 2.378(3) . ?
Dy1 C10 2.655(3) . ?
Dy1 C6 2.658(3) . ?
Dy1 C8 2.655(3) . ?
Dy1 C20 2.650(3) . ?
Dy1 C19 2.624(4) . ?
Dy1 C9 2.644(3) . ?
Dy1 C16 2.673(3) . ?
Dy1 C17 2.659(4) . ?
Dy1 C18 2.647(4) . ?
Dy1 C7 2.636(3) . ?
I1 C2 2.089(3) . ?
I4 C5 2.071(3) . ?
I3 C4 2.072(3) . ?
I2 C3 2.059(4) . ?
Cl2 C26 1.739(5) . ?
Cl1A C26 1.639(10) . ?
N1 C5 1.368(4) . ?
N1 C2 1.359(4) . ?
C5 C4 1.387(5) . ?
C2 C3 1.384(5) . ?
C10 C6 1.420(5) . ?
C10 C9 1.414(5) . ?
C10 C15 1.498(5) . ?
C6 C11 1.507(5) . ?
C6 C7 1.418(6) . ?
C8 C9 1.421(6) . ?
C8 C7 1.428(6) . ?
C8 C13 1.505(6) . ?
C21 H21A 0.9800 . ?
C21 H21B 0.9800 . ?
C21 H21C 0.9800 . ?
C21 C16 1.508(5) . ?
C20 C19 1.412(5) . ?
C20 C16 1.421(5) . ?
C20 C25 1.511(5) . ?
C19 C18 1.420(5) . ?
C19 C24 1.521(5) . ?
C4 C3 1.415(5) . ?
C9 C14 1.500(5) . ?
C16 C17 1.424(5) . ?
C25 H25A 0.9800 . ?
C25 H25B 0.9800 . ?
C25 H25C 0.9800 . ?
C15 H15A 0.9800 . ?
C15 H15B 0.9800 . ?
C15 H15C 0.9800 . ?
C12 H12A 0.9800 . ?
C12 H12B 0.9800 . ?
C12 H12C 0.9800 . ?
C12 C7 1.498(5) . ?
C11 H11A 0.9800 . ?
C11 H11B 0.9800 . ?
C11 H11C 0.9800 . ?
C14 H14A 0.9800 . ?
C14 H14B 0.9800 . ?
C14 H14C 0.9800 . ?
C17 C18 1.417(5) . ?
C17 C22 1.499(5) . ?
C18 C23 1.505(5) . ?
C22 H22A 0.9800 . ?
C22 H22B 0.9800 . ?
C22 H22C 0.9800 . ?
C23 H23A 0.9800 . ?
C23 H23B 0.9800 . ?
C23 H23C 0.9800 . ?
C13 H13A 0.9800 . ?
C13 H13B 0.9800 . ?
C13 H13C 0.9800 . ?
C24 H24A 0.9800 . ?
C24 H24B 0.9800 . ?
C24 H24C 0.9800 . ?
C26 H26C 0.9900 . ?
C26 H26D 0.9900 . ?
C26 H26A 0.9900 . ?
C26 H26B 0.9900 . ?
C26 Cl1B 1.710(9) . ?

loop_
_geom_torsion_atom_site_label_1
_geom_torsion_atom_site_label_2
_geom_torsion_atom_site_label_3
_geom_torsion_atom_site_label_4
_geom_torsion
_geom_torsion_site_symmetry_1
_geom_torsion_site_symmetry_2
_geom_torsion_site_symmetry_3
_geom_torsion_site_symmetry_4
_geom_torsion_publ_flag
Dy1 N1 C5 I4 9.5(5) . . . . ?
Dy1 N1 C5 C4 -169.4(3) . . . . ?
Dy1 N1 C2 I1 -4.8(3) . . . . ?
Dy1 N1 C2 C3 173.0(2) . . . . ?
Dy1 C10 C6 C11 122.2(3) . . . . ?
Dy1 C10 C6 C7 -66.6(2) . . . . ?
Dy1 C10 C9 C8 68.2(2) . . . . ?
Dy1 C10 C9 C14 -119.0(4) . . . . ?
Dy1 C6 C7 C8 -68.6(2) . . . . ?
Dy1 C6 C7 C12 117.4(4) . . . . ?
Dy1 C8 C9 C10 -68.2(2) . . . . ?
Dy1 C8 C9 C14 119.0(4) . . . . ?
Dy1 C8 C7 C6 68.7(2) . . . . ?
Dy1 C8 C7 C12 -117.3(4) . . . . ?
Dy1 C20 C19 C18 -68.7(2) . . . . ?
Dy1 C20 C19 C24 120.1(4) . . . . ?
Dy1 C20 C16 C21 -123.8(4) . . . . ?
Dy1 C20 C16 C17 66.5(2) . . . . ?
Dy1 C19 C18 C17 -67.6(2) . . . . ?
Dy1 C19 C18 C23 124.8(4) . . . . ?
Dy1 C16 C17 C18 67.5(2) . . . . ?
Dy1 C16 C17 C22 -118.9(4) . . . . ?
Dy1 C17 C18 C19 66.6(2) . . . . ?
Dy1 C17 C18 C23 -126.0(4) . . . . ?
I1 C2 C3 I2 -4.5(5) . . . . ?
I1 C2 C3 C4 177.9(3) . . . . ?
I4 C5 C4 I3 0.5(5) . . . . ?
I4 C5 C4 C3 -178.7(3) . . . . ?
I3 C4 C3 I2 2.9(5) . . . . ?
I3 C4 C3 C2 -179.6(3) . . . . ?
N1 C5 C4 I3 179.4(2) . . . . ?
N1 C5 C4 C3 0.1(4) . . . . ?
N1 C2 C3 I2 178.0(2) . . . . ?
N1 C2 C3 C4 0.4(4) . . . . ?
C5 N1 C2 I1 -178.1(2) . . . . ?
C5 N1 C2 C3 -0.4(4) . . . . ?
C5 C4 C3 I2 -177.9(3) . . . . ?
C5 C4 C3 C2 -0.3(4) . . . . ?
C2 N1 C5 I4 179.0(2) . . . . ?
C2 N1 C5 C4 0.1(4) . . . . ?
C10 C6 C7 Dy1 67.1(2) . . . . ?
C10 C6 C7 C8 -1.5(4) . . . . ?
C10 C6 C7 C12 -175.5(3) . . . . ?
C6 C10 C9 Dy1 -67.3(2) . . . . ?
C6 C10 C9 C8 0.9(4) . . . . ?
C6 C10 C9 C14 173.7(3) . . . . ?
C21 C16 C17 Dy1 123.9(3) . . . . ?
C21 C16 C17 C18 -168.7(3) . . . . ?
C21 C16 C17 C22 5.0(6) . . . . ?
C20 C19 C18 Dy1 68.9(3) . . . . ?
C20 C19 C18 C17 1.2(4) . . . . ?
C20 C19 C18 C23 -166.3(3) . . . . ?
C20 C16 C17 Dy1 -66.2(2) . . . . ?
C20 C16 C17 C18 1.2(4) . . . . ?
C20 C16 C17 C22 174.9(3) . . . . ?
C19 C20 C16 Dy1 -66.9(3) . . . . ?
C19 C20 C16 C21 169.2(3) . . . . ?
C19 C20 C16 C17 -0.5(4) . . . . ?
C9 C10 C6 Dy1 67.0(2) . . . . ?
C9 C10 C6 C11 -170.8(3) . . . . ?
C9 C10 C6 C7 0.4(4) . . . . ?
C9 C8 C7 Dy1 -66.7(2) . . . . ?
C9 C8 C7 C6 2.0(4) . . . . ?
C9 C8 C7 C12 176.0(3) . . . . ?
C16 C20 C19 Dy1 68.3(2) . . . . ?
C16 C20 C19 C18 -0.5(4) . . . . ?
C16 C20 C19 C24 -171.7(4) . . . . ?
C16 C17 C18 Dy1 -68.1(2) . . . . ?
C16 C17 C18 C19 -1.5(4) . . . . ?
C16 C17 C18 C23 165.9(3) . . . . ?
C25 C20 C19 Dy1 -117.7(4) . . . . ?
C25 C20 C19 C18 173.6(3) . . . . ?
C25 C20 C19 C24 2.3(6) . . . . ?
C25 C20 C16 Dy1 119.0(4) . . . . ?
C25 C20 C16 C21 -4.8(6) . . . . ?
C25 C20 C16 C17 -174.6(3) . . . . ?
C15 C10 C6 Dy1 -119.7(3) . . . . ?
C15 C10 C6 C11 2.6(6) . . . . ?
C15 C10 C6 C7 173.7(3) . . . . ?
C15 C10 C9 Dy1 119.5(4) . . . . ?
C15 C10 C9 C8 -172.3(3) . . . . ?
C15 C10 C9 C14 0.5(6) . . . . ?
C11 C6 C7 Dy1 -122.0(4) . . . . ?
C11 C6 C7 C8 169.4(3) . . . . ?
C11 C6 C7 C12 -4.6(6) . . . . ?
C22 C17 C18 Dy1 118.2(4) . . . . ?
C22 C17 C18 C19 -175.2(3) . . . . ?
C22 C17 C18 C23 -7.8(6) . . . . ?
C7 C8 C9 Dy1 66.4(2) . . . . ?
C7 C8 C9 C10 -1.8(4) . . . . ?
C7 C8 C9 C14 -174.5(4) . . . . ?
C13 C8 C9 Dy1 -126.1(4) . . . . ?
C13 C8 C9 C10 165.7(4) . . . . ?
C13 C8 C9 C14 -7.0(6) . . . . ?
C13 C8 C7 Dy1 125.4(4) . . . . ?
C13 C8 C7 C6 -165.8(4) . . . . ?
C13 C8 C7 C12 8.2(6) . . . . ?
C24 C19 C18 Dy1 -119.6(4) . . . . ?
C24 C19 C18 C17 172.7(3) . . . . ?
C24 C19 C18 C23 5.2(6) . . . . ?

loop_
_exptl_oxdiff_crystal_face_indexfrac_h
_exptl_oxdiff_crystal_face_indexfrac_k
_exptl_oxdiff_crystal_face_indexfrac_l
_exptl_oxdiff_crystal_face_x
_exptl_oxdiff_crystal_face_y
_exptl_oxdiff_crystal_face_z
1.0036 -1.0032 -0.0273 -0.0783 -0.0142 0.0325
1.0026 1.0036 -0.0070 0.0038 0.0040 0.0859
-1.0036 1.0032 0.0273 0.0783 0.0142 -0.0325
-1.0026 -1.0036 0.0070 -0.0038 -0.0040 -0.0859
0.0028 -0.0050 0.9988 -0.0100 0.0322 0.0044
-0.0028 0.0050 -0.9988 0.0100 -0.0322 -0.0044
0.9970 1.0136 -2.0046 0.0239 -0.0605 0.0770
-0.9970 -1.0136 2.0046 -0.0239 0.0605 -0.0770
-1.0054 -0.9986 -0.9918 0.0063 -0.0363 -0.0903
-0.0061 1.0134 -1.9875 0.0612 -0.0554 0.0178
-2.0085 -0.9988 -0.9747 0.0435 -0.0312 -0.1495
0.0051 0.9934 2.0077 0.0210 0.0736 0.0356
1.0087 -0.0098 1.9805 -0.0574 0.0594 0.0681
0.9975 0.0102 -2.0147 -0.0172 -0.0696 0.0503
5.8316 7.1798 22.3776 -0.1415 0.7602 0.6341
